data_2235957
loop_
_publ_author_name
'Zhu, Si-Ming'

_publ_section_title
;
 Poly[diaqua(\m~5~-1<i>H</i>-imidazole-4,5-dicarboxylato)(\m~4~-1<i>H</i>-imidazole-4,5-dicarboxylato)trisilver(I)ytterbium(III)]
;
_journal_coeditor_code RK2366
_journal_issue 8
_journal_name_full 'Acta Crystallographica Section E'
_journal_page_first m1073
_journal_page_last m1074
_journal_paper_doi 10.1107/S1600536812031303
_journal_volume 68
_journal_year 2012
_chemical_formula_iupac '[Ag3 Yb (C5 H N2 O4)2 (H2 O)2]'
_chemical_formula_moiety 'C10 H6 Ag3 N4 O10 Yb'
_chemical_formula_sum 'C10 H6 Ag3 N4 O10 Yb'
_chemical_formula_weight 838.84
_chemical_name_systematic
;
Poly[diaqua(\m~5~-1<i>H</i>-imidazole-4,5-dicarboxylato)(\m~4~-1<i>H</i>-
imidazole-4,5-dicarboxylato)trisilver(I)ytterbium(III)]
;
_space_group_IT_number 15
_symmetry_cell_setting monoclinic
_symmetry_space_group_name_Hall '-C 2yc'
_symmetry_space_group_name_H-M 'C 1 2/c 1'
_atom_sites_solution_hydrogens geom
_atom_sites_solution_primary direct
_atom_sites_solution_secondary difmap
_audit_creation_method SHELXL97
_cell_angle_alpha 90.00
_cell_angle_beta 97.6860(10)
_cell_angle_gamma 90.00
_cell_formula_units_Z 8
_cell_length_a 12.6850(7)
_cell_length_b 8.6643(5)
_cell_length_c 28.4015(16)
_cell_measurement_reflns_used 4947
_cell_measurement_temperature 295(2)
_cell_measurement_theta_max 28.08
_cell_measurement_theta_min 2.86
_cell_volume 3093.5(3)
_computing_cell_refinement '<i>SAINT</i> (Bruker, 2004)'
_computing_data_collection '<i>APEX2</i> (Bruker, 2004)'
_computing_data_reduction '<i>SAINT</i> (Bruker, 2004)'
_computing_molecular_graphics '<i>SHELXTL</i> (Sheldrick, 2008)'
_computing_publication_material '<i>SHELXL97</i> (Sheldrick, 2008)'
_computing_structure_refinement '<i>SHELXL97</i> (Sheldrick, 2008)'
_computing_structure_solution '<i>SHELXS97</i> (Sheldrick, 2008)'
_diffrn_ambient_temperature 295(2)
_diffrn_measured_fraction_theta_full 0.999
_diffrn_measured_fraction_theta_max 0.999
_diffrn_measurement_device_type 'Bruker APEXII CCD'
_diffrn_measurement_method '\f and \w scan'
_diffrn_radiation_monochromator graphite
_diffrn_radiation_source 'fine-focus sealed tube'
_diffrn_radiation_type MoK\a
_diffrn_radiation_wavelength 0.71073
_diffrn_reflns_av_R_equivalents 0.0259
_diffrn_reflns_av_sigmaI/netI 0.0304
_diffrn_reflns_limit_h_max 15
_diffrn_reflns_limit_h_min -13
_diffrn_reflns_limit_k_max 8
_diffrn_reflns_limit_k_min -10
_diffrn_reflns_limit_l_max 34
_diffrn_reflns_limit_l_min -34
_diffrn_reflns_number 7613
_diffrn_reflns_theta_full 25.20
_diffrn_reflns_theta_max 25.20
_diffrn_reflns_theta_min 1.45
_exptl_absorpt_coefficient_mu 9.802
_exptl_absorpt_correction_T_max 0.189
_exptl_absorpt_correction_T_min 0.162
_exptl_absorpt_correction_type multi-scan
_exptl_absorpt_process_details '(<i>SADABS</i>; Sheldrick, 1996)'
_exptl_crystal_colour colourless
_exptl_crystal_density_diffrn 3.602
_exptl_crystal_density_method 'not measured'
_exptl_crystal_description block
_exptl_crystal_F_000 3080
_exptl_crystal_size_max 0.20
_exptl_crystal_size_mid 0.18
_exptl_crystal_size_min 0.17
_refine_diff_density_max 0.579
_refine_diff_density_min -1.294
_refine_ls_extinction_method none
_refine_ls_goodness_of_fit_ref 1.185
_refine_ls_hydrogen_treatment mixed
_refine_ls_matrix_type full
_refine_ls_number_parameters 265
_refine_ls_number_reflns 2794
_refine_ls_number_restraints 4
_refine_ls_restrained_S_all 1.185
_refine_ls_R_factor_all 0.0256
_refine_ls_R_factor_gt 0.0235
_refine_ls_shift/su_max 0.001
_refine_ls_shift/su_mean 0.000
_refine_ls_structure_factor_coef Fsqd
_refine_ls_weighting_details 'calc w=1/[\s^2^(Fo^2^)+(0.0213P)^2^+8.4063P] where P=(Fo^2^+2Fc^2^)/3'
_refine_ls_weighting_scheme calc
_refine_ls_wR_factor_gt 0.0537
_refine_ls_wR_factor_ref 0.0546
_reflns_number_gt 2629
_reflns_number_total 2794
_reflns_threshold_expression I>2\s(I)
_cod_data_source_file rk2366.cif
_cod_data_source_block I
_cod_original_sg_symbol_H-M 'C 2/c'
_cod_database_code 2235957
_cod_database_fobs_code 2235957

loop_
_symmetry_equiv_pos_as_xyz
'x, y, z'
'-x, y, -z+1/2'
'x+1/2, y+1/2, z'
'-x+1/2, y+1/2, -z+1/2'
'-x, -y, -z'
'x, -y, z-1/2'
'-x+1/2, -y+1/2, -z'
'x+1/2, -y+1/2, z-1/2'

loop_
_atom_site_type_symbol
_atom_site_label
_atom_site_fract_x
_atom_site_fract_y
_atom_site_fract_z
_atom_site_U_iso_or_equiv
_atom_site_adp_type
_atom_site_calc_flag
_atom_site_refinement_flags
_atom_site_occupancy
_atom_site_symmetry_multiplicity
Yb Yb1 0.062585(17) 0.17662(3) 0.534835(7) 0.01157(8) Uani d . 1 1
Ag Ag1 -0.08531(4) 0.52086(5) 0.638040(16) 0.02463(12) Uani d . 1 1
Ag Ag2 0.18074(4) 0.78628(5) 0.663984(15) 0.02278(12) Uani d . 1 1
Ag Ag3 -0.12303(3) 0.14446(5) 0.739965(13) 0.02025(11) Uani d . 1 1
C C1 0.1656(4) 0.4861(6) 0.59111(17) 0.0128(11) Uani d . 1 1
C C2 0.1594(4) 0.4326(6) 0.64091(16) 0.0114(10) Uani d . 1 1
C C3 0.1486(4) 0.4663(6) 0.71522(17) 0.0163(11) Uani d . 1 1
H H3 0.1434 0.5143 0.7441 0.020 Uiso calc R 1 1
C C4 0.1601(4) 0.2898(6) 0.66262(17) 0.0119(10) Uani d . 1 1
C C5 0.1733(4) 0.1266(6) 0.64641(17) 0.0120(11) Uani d . 1 1
C C6 -0.0760(4) 0.1879(6) 0.62733(17) 0.0121(11) Uani d . 1 1
C C7 -0.0744(4) 0.0214(6) 0.64145(16) 0.0124(11) Uani d . 1 1
C C8 -0.0872(4) -0.1680(6) 0.68906(18) 0.0173(12) Uani d . 1 1
H H8 -0.0933 -0.2230 0.7167 0.021 Uiso calc R 1 1
C C9 -0.0685(4) -0.1163(6) 0.61662(17) 0.0114(10) Uani d . 1 1
C C10 -0.0598(4) -0.1506(6) 0.56693(17) 0.0121(11) Uani d . 1 1
O O1 0.1765(3) 0.6248(4) 0.58442(12) 0.0255(10) Uani d . 1 1
O O2 0.1559(3) 0.3874(4) 0.55739(12) 0.0172(8) Uani d . 1 1
O O3 0.1588(3) 0.0949(4) 0.60304(12) 0.0169(8) Uani d . 1 1
O O4 0.1991(3) 0.0300(4) 0.67886(12) 0.0196(8) Uani d . 1 1
O O5 -0.1075(3) 0.2825(4) 0.65620(13) 0.0200(8) Uani d . 1 1
O O6 -0.0463(3) 0.2298(4) 0.58910(12) 0.0171(8) Uani d . 1 1
O O7 -0.0256(3) -0.0485(4) 0.54003(11) 0.0164(8) Uani d . 1 1
O O8 -0.0893(3) -0.2776(4) 0.54873(12) 0.0193(8) Uani d . 1 1
N N1 0.1517(3) 0.5441(5) 0.67471(14) 0.0148(9) Uani d . 1 1
N N2 0.1537(4) 0.3137(5) 0.71038(14) 0.0149(9) Uani d . 1 1
N N3 -0.0869(3) -0.0151(5) 0.68748(14) 0.0140(9) Uani d . 1 1
N N4 -0.0780(3) -0.2366(5) 0.64767(14) 0.0142(9) Uani d . 1 1
O O1W 0.2245(3) 0.0680(5) 0.51848(13) 0.0221(9) Uani d D 1 1
H H1W 0.275(4) 0.079(8) 0.5390(17) 0.033 Uiso d D 1 1
H H2W 0.249(5) 0.075(8) 0.4936(13) 0.033 Uiso d D 1 1
O O2W -0.0917(4) 0.2942(6) 0.50178(14) 0.0347(11) Uani d D 1 1
H H4W -0.130(5) 0.298(9) 0.4768(15) 0.052 Uiso d D 1 1
H H3W -0.138(5) 0.331(8) 0.515(3) 0.052 Uiso d D 1 1

loop_
_atom_site_aniso_label
_atom_site_aniso_U_11
_atom_site_aniso_U_22
_atom_site_aniso_U_33
_atom_site_aniso_U_12
_atom_site_aniso_U_13
_atom_site_aniso_U_23
Yb1 0.01795(13) 0.01015(13) 0.00699(12) -0.00344(9) 0.00307(8) -0.00139(8)
Ag1 0.0334(3) 0.0086(2) 0.0326(3) -0.00032(18) 0.00726(19) 0.00049(18)
Ag2 0.0308(3) 0.0085(2) 0.0290(2) -0.00071(17) 0.00390(19) -0.00148(17)
Ag3 0.0304(3) 0.0191(2) 0.0125(2) 0.00166(18) 0.00737(17) -0.00609(16)
C1 0.015(3) 0.010(3) 0.012(2) -0.003(2) -0.001(2) 0.001(2)
C2 0.015(3) 0.011(3) 0.008(2) 0.001(2) 0.0039(19) 0.000(2)
C3 0.027(3) 0.015(3) 0.008(2) 0.002(2) 0.007(2) -0.003(2)
C4 0.020(3) 0.008(3) 0.009(2) -0.002(2) 0.004(2) -0.0018(19)
C5 0.010(2) 0.012(3) 0.014(3) -0.002(2) 0.0024(19) -0.001(2)
C6 0.016(3) 0.010(3) 0.010(2) -0.002(2) 0.001(2) -0.001(2)
C7 0.018(3) 0.011(3) 0.008(2) 0.003(2) 0.0023(19) -0.0003(19)
C8 0.026(3) 0.012(3) 0.015(3) 0.000(2) 0.009(2) 0.003(2)
C9 0.012(3) 0.008(3) 0.015(2) -0.003(2) 0.004(2) 0.002(2)
C10 0.011(3) 0.011(3) 0.013(2) -0.001(2) -0.001(2) 0.001(2)
O1 0.052(3) 0.010(2) 0.0124(19) -0.0062(18) -0.0007(18) 0.0020(15)
O2 0.030(2) 0.014(2) 0.0091(17) -0.0080(16) 0.0047(15) -0.0025(15)
O3 0.026(2) 0.015(2) 0.0093(17) 0.0017(16) 0.0018(14) -0.0024(15)
O4 0.039(2) 0.0067(19) 0.0121(18) 0.0035(17) 0.0004(16) -0.0005(15)
O5 0.035(2) 0.009(2) 0.0194(19) 0.0001(16) 0.0143(17) -0.0007(16)
O6 0.026(2) 0.014(2) 0.0124(18) -0.0004(16) 0.0070(15) 0.0023(15)
O7 0.026(2) 0.015(2) 0.0091(17) -0.0094(16) 0.0056(15) -0.0020(15)
O8 0.029(2) 0.013(2) 0.0175(19) -0.0060(16) 0.0063(16) -0.0095(16)
N1 0.022(2) 0.011(2) 0.011(2) -0.0014(19) 0.0023(17) -0.0002(18)
N2 0.024(2) 0.013(2) 0.008(2) -0.0016(18) 0.0048(17) -0.0012(17)
N3 0.023(2) 0.010(2) 0.010(2) 0.0014(18) 0.0071(18) 0.0000(17)
N4 0.022(2) 0.007(2) 0.015(2) 0.0018(18) 0.0071(18) 0.0032(17)
O1W 0.019(2) 0.032(2) 0.015(2) -0.0022(18) 0.0042(15) -0.0015(18)
O2W 0.039(3) 0.052(3) 0.014(2) 0.024(2) 0.0048(18) 0.008(2)

loop_
_atom_type_symbol
_atom_type_description
_atom_type_scat_dispersion_real
_atom_type_scat_dispersion_imag
_atom_type_scat_source
C C 0.0033 0.0016 'International Tables Vol C Tables 4.2.6.8 and 6.1.1.4'
H H 0.0000 0.0000 'International Tables Vol C Tables 4.2.6.8 and 6.1.1.4'
N N 0.0061 0.0033 'International Tables Vol C Tables 4.2.6.8 and 6.1.1.4'
O O 0.0106 0.0060 'International Tables Vol C Tables 4.2.6.8 and 6.1.1.4'
Ag Ag -0.8971 1.1015 'International Tables Vol C Tables 4.2.6.8 and 6.1.1.4'
Yb Yb -0.3850 5.5486 'International Tables Vol C Tables 4.2.6.8 and 6.1.1.4'

loop_
_geom_angle_atom_site_label_1
_geom_angle_atom_site_label_2
_geom_angle_atom_site_label_3
_geom_angle_site_symmetry_1
_geom_angle_site_symmetry_3
_geom_angle
O2 Yb1 O6 . . 89.21(13)
O2 Yb1 O3 . . 78.74(13)
O6 Yb1 O3 . . 77.75(13)
O2 Yb1 O7 . . 159.69(12)
O6 Yb1 O7 . . 77.17(13)
O3 Yb1 O7 . . 83.64(13)
O2 Yb1 O2W . . 98.34(17)
O6 Yb1 O2W . . 67.73(13)
O3 Yb1 O2W . . 145.43(14)
O7 Yb1 O2W . . 90.43(17)
O2 Yb1 O1W . . 86.59(14)
O6 Yb1 O1W . . 147.79(13)
O3 Yb1 O1W . . 70.10(13)
O7 Yb1 O1W . . 96.89(14)
O2W Yb1 O1W . . 144.46(13)
O2 Yb1 O7 . 5_556 132.22(12)
O6 Yb1 O7 . 5_556 129.72(12)
O3 Yb1 O7 . 5_556 129.53(13)
O7 Yb1 O7 . 5_556 67.50(13)
O2W Yb1 O7 . 5_556 77.69(15)
O1W Yb1 O7 . 5_556 73.28(13)
O2 Yb1 O8 . 5_556 81.79(11)
O6 Yb1 O8 . 5_556 136.44(12)
O3 Yb1 O8 . 5_556 140.18(13)
O7 Yb1 O8 . 5_556 118.45(11)
O2W Yb1 O8 . 5_556 71.58(14)
O1W Yb1 O8 . 5_556 74.40(13)
O7 Yb1 O8 5_556 5_556 51.43(11)
O2 Yb1 C10 . 5_556 106.65(13)
O6 Yb1 C10 . 5_556 140.62(13)
O3 Yb1 C10 . 5_556 139.85(13)
O7 Yb1 C10 . 5_556 93.32(13)
O2W Yb1 C10 . 5_556 74.33(14)
O1W Yb1 C10 . 5_556 70.57(13)
O7 Yb1 C10 5_556 5_556 25.90(12)
O8 Yb1 C10 5_556 5_556 25.60(12)
O2 Yb1 Yb1 . 5_556 164.48(9)
O6 Yb1 Yb1 . 5_556 105.35(9)
O3 Yb1 Yb1 . 5_556 109.17(9)
O7 Yb1 Yb1 . 5_556 34.79(8)
O2W Yb1 Yb1 . 5_556 82.69(13)
O1W Yb1 Yb1 . 5_556 83.82(10)
O7 Yb1 Yb1 5_556 5_556 32.71(8)
O8 Yb1 Yb1 5_556 5_556 83.89(8)
C10 Yb1 Yb1 5_556 5_556 58.56(10)
N4 Ag1 O5 1_565 . 157.46(14)
N1 Ag2 O4 . 1_565 159.80(14)
N1 Ag2 Ag3 . 3 70.99(11)
O4 Ag2 Ag3 1_565 3 100.58(10)
N2 Ag3 N3 2_556 . 176.23(17)
N2 Ag3 Ag3 2_556 2_556 98.55(12)
N3 Ag3 Ag3 . 2_556 79.79(12)
N2 Ag3 Ag2 2_556 3_445 89.30(12)
N3 Ag3 Ag2 . 3_445 89.89(11)
Ag3 Ag3 Ag2 2_556 3_445 140.588(19)
O1 C1 O2 . . 122.7(5)
O1 C1 C2 . . 118.0(5)
O2 C1 C2 . . 119.2(4)
N1 C2 C4 . . 108.3(4)
N1 C2 C1 . . 117.3(4)
C4 C2 C1 . . 134.4(5)
N2 C3 N1 . . 113.8(4)
N2 C3 H3 . . 123.1
N1 C3 H3 . . 123.1
C2 C4 N2 . . 107.8(4)
C2 C4 C5 . . 134.4(4)
N2 C4 C5 . . 117.6(4)
O3 C5 O4 . . 124.5(5)
O3 C5 C4 . . 120.0(4)
O4 C5 C4 . . 115.5(4)
O6 C6 O5 . . 122.3(5)
O6 C6 C7 . . 121.2(4)
O5 C6 C7 . . 116.5(4)
N3 C7 C9 . . 107.8(4)
N3 C7 C6 . . 118.5(4)
C9 C7 C6 . . 133.6(4)
N3 C8 N4 . . 114.5(5)
N3 C8 H8 . . 122.8
N4 C8 H8 . . 122.8
N4 C9 C7 . . 107.9(4)
N4 C9 C10 . . 119.2(4)
C7 C9 C10 . . 132.8(4)
O8 C10 O7 . . 117.8(4)
O8 C10 C9 . . 121.4(5)
O7 C10 C9 . . 120.7(4)
O8 C10 Yb1 . 5_556 63.6(3)
O7 C10 Yb1 . 5_556 54.5(2)
C9 C10 Yb1 . 5_556 171.2(4)
C1 O2 Yb1 . . 139.5(3)
C5 O3 Yb1 . . 140.0(3)
C5 O4 Ag2 . 1_545 119.8(3)
C6 O5 Ag1 . . 113.8(3)
C6 O6 Yb1 . . 145.0(3)
C10 O7 Yb1 . . 147.5(3)
C10 O7 Yb1 . 5_556 99.6(3)
Yb1 O7 Yb1 . 5_556 112.50(13)
C10 O8 Yb1 . 5_556 90.8(3)
C3 N1 C2 . . 105.0(4)
C3 N1 Ag2 . . 129.5(4)
C2 N1 Ag2 . . 123.7(3)
C3 N2 C4 . . 105.0(4)
C3 N2 Ag3 . 2_556 127.3(3)
C4 N2 Ag3 . 2_556 126.3(3)
C8 N3 C7 . . 105.3(4)
C8 N3 Ag3 . . 128.6(3)
C7 N3 Ag3 . . 125.5(3)
C8 N4 C9 . . 104.6(4)
C8 N4 Ag1 . 1_545 123.2(3)
C9 N4 Ag1 . 1_545 132.2(3)
Yb1 O1W H1W . . 116(5)
Yb1 O1W H2W . . 126(5)
H1W O1W H2W . . 105(6)
Yb1 O2W H4W . . 140(6)
Yb1 O2W H3W . . 128(6)
H4W O2W H3W . . 90(7)

loop_
_geom_bond_atom_site_label_1
_geom_bond_atom_site_label_2
_geom_bond_site_symmetry_2
_geom_bond_distance
Yb1 O2 . 2.224(4)
Yb1 O6 . 2.251(3)
Yb1 O3 . 2.261(3)
Yb1 O7 . 2.263(3)
Yb1 O2W . 2.293(4)
Yb1 O1W . 2.361(4)
Yb1 O7 5_556 2.389(3)
Yb1 O8 5_556 2.594(4)
Yb1 C10 5_556 2.895(5)
Yb1 Yb1 5_556 3.8682(5)
Ag1 N4 1_565 2.119(4)
Ag1 O5 . 2.157(4)
Ag2 N1 . 2.159(4)
Ag2 O4 1_565 2.160(4)
Ag2 Ag3 3 3.3055(6)
Ag3 N2 2_556 2.107(4)
Ag3 N3 . 2.127(4)
Ag3 Ag3 2_556 3.0969(9)
Ag3 Ag2 3_445 3.3055(6)
C1 O1 . 1.228(6)
C1 O2 . 1.277(6)
C1 C2 . 1.500(7)
C2 N1 . 1.375(6)
C2 C4 . 1.382(7)
C3 N2 . 1.331(7)
C3 N1 . 1.339(7)
C3 H3 . 0.9300
C4 N2 . 1.385(6)
C4 C5 . 1.504(7)
C5 O3 . 1.251(6)
C5 O4 . 1.255(6)
C6 O6 . 1.249(6)
C6 O5 . 1.262(6)
C6 C7 . 1.496(7)
C7 N3 . 1.375(6)
C7 C9 . 1.393(7)
C8 N3 . 1.326(7)
C8 N4 . 1.336(7)
C8 H8 . 0.9300
C9 N4 . 1.381(6)
C9 C10 . 1.461(7)
C10 O8 . 1.251(6)
C10 O7 . 1.283(6)
C10 Yb1 5_556 2.895(5)
O4 Ag2 1_545 2.160(3)
O7 Yb1 5_556 2.389(3)
O8 Yb1 5_556 2.594(4)
N2 Ag3 2_556 2.107(4)
N4 Ag1 1_545 2.119(4)
O1W H1W . 0.82(2)
O1W H2W . 0.81(2)
O2W H4W . 0.81(2)
O2W H3W . 0.81(2)

loop_
_geom_hbond_atom_site_label_D
_geom_hbond_atom_site_label_H
_geom_hbond_atom_site_label_A
_geom_hbond_site_symmetry_A
_geom_hbond_distance_DH
_geom_hbond_distance_HA
_geom_hbond_distance_DA
_geom_hbond_angle_DHA
O1W H1W O8 3 0.82(2) 2.11(5) 2.751(5) 136(6)
O1W H2W O2 7_556 0.81(2) 2.03(3) 2.823(5) 165(6)
O2W H4W O1 5_566 0.81(2) 1.88(4) 2.634(5) 154(8)
